data_7249806
loop_
_publ_author_name
'Mishima, Akio'
'Mori, Runa'
'Kanazashi, Ken'
'Hamaguchi, Tomohiko'
'Ishikawa, Ryuta'
'Kawata, Satoshi'

_publ_section_title
;
 Structural analysis and water adsorption properties of chloranilate
 anion--terpyridine metal complexes forming hydrogen-bonded frameworks
;
_journal_name_full CrystEngComm
_journal_paper_doi 10.1039/D4CE01214C
_journal_year 2025
_chemical_formula_moiety 'C30 H22 Co N6, C6 H Cl2 O4, C3 H Cl O2, C3 Cl O2, H2 O'
_chemical_formula_sum 'C42 H26 Cl4 Co N6 O9'
_chemical_formula_weight 959.42
_chemical_name_systematic '[Co(C15N3H11)2](C6O4H2Cl2)0.5(C6O4HCl2)(C6O4Cl2)0.5(H2O)'
_space_group_crystal_system triclinic
_space_group_IT_number 2
_space_group_name_Hall '-P 1'
_space_group_name_H-M_alt 'P -1'
_atom_sites_solution_hydrogens mixed
_atom_sites_solution_primary dual
_audit_block_doi 10.5517/ccdc.csd.cc2kq47p
_audit_creation_date 2024-06-24
_audit_creation_method
;
Olex2 1.5
(compiled 2024.01.12 svn.r2f8d729c for OlexSys, GUI svn.r6928)
;
_audit_update_record
;
2024-07-31 deposited with the CCDC.	2025-01-15 downloaded from the CCDC.
;
_cell_angle_alpha 85.6270(10)
_cell_angle_beta 80.052(2)
_cell_angle_gamma 85.213(2)
_cell_formula_units_Z 2
_cell_length_a 8.9669(2)
_cell_length_b 10.9875(2)
_cell_length_c 20.9096(4)
_cell_measurement_reflns_used 12454
_cell_measurement_temperature 292.6(3)
_cell_measurement_theta_max 30.5710
_cell_measurement_theta_min 2.0080
_cell_volume 2018.03(7)
_computing_cell_refinement 'CrysAlisPro 1.171.40.53 (Rigaku OD, 2019)'
_computing_data_collection 'CrysAlisPro 1.171.40.53 (Rigaku OD, 2019)'
_computing_data_reduction 'CrysAlisPro 1.171.40.53 (Rigaku OD, 2019)'
_computing_molecular_graphics 'Olex2 1.5 (Dolomanov et al., 2009)'
_computing_publication_material 'Olex2 1.5 (Dolomanov et al., 2009)'
_computing_structure_refinement 'SHELXL 2019/3 (Sheldrick, 2015)'
_computing_structure_solution 'SHELXT 2018/2 (Sheldrick, 2018)'
_diffrn_ambient_environment air
_diffrn_ambient_temperature 292.6(3)
_diffrn_detector 'CCD plate'
_diffrn_detector_area_resol_mean 10.0000
_diffrn_measured_fraction_theta_full 0.993
_diffrn_measured_fraction_theta_max 0.945
_diffrn_measurement_details
;
List of Runs (angles in degrees, time in seconds):

  # Type    Start    End  Width  t~exp~   \w     \q     \k     \f   Frames
#--------------------------------------------------------------------------
  1  \w      9.00  51.00   0.50   25.00    --   20.00  54.00-161.22   84
  2  \w     59.00 110.00   0.50   25.00    --   20.00  54.00-161.22  102
  3  \w    -74.00 -14.00   0.50   25.00    --   20.00  54.00-132.08  120
  4  \w     30.00  56.00   0.50   25.00    --   20.00  54.00-132.08   52
  5  \w    -73.00  64.00   0.50   25.00    --   20.00  54.00 150.00  274
  6  \w     75.00 107.00   0.50   25.00    --   20.00  54.00 150.00   64
  7  \w    -70.00 -27.00   0.50   25.00    --   20.00  54.00 -60.00   86
  8  \w    -16.00  13.00   0.50   25.00    --   20.00  54.00 -60.00   58
  9  \w     19.00  44.00   0.50   25.00    --   20.00  54.00 -60.00   50
 10  \w    -63.00  99.00   0.50   25.00    --   20.00  54.00 -30.00  324
 11  \w    -64.00 -38.00   0.50   25.00    --   20.00  54.00 120.00   52
 12  \w     75.00 107.00   0.50   25.00    --   20.00  54.00 120.00   64
 13  \w    -72.00  85.00   0.50   25.00    --   20.00  54.00  30.00  314
 14  \w    -61.00 -34.00   0.50   25.00    --   20.00  54.00-180.00   54
 15  \w     20.00  45.00   0.50   25.00    --   20.00  54.00-180.00   50
 16  \w    -72.00 -47.00   0.50   25.00    --   20.00  54.00 -90.00   50
 17  \w      1.00  49.00   0.50   25.00    --   20.00  54.00 -90.00   96
 18  \w    -70.00  49.00   0.50   25.00    --   20.00  54.00  90.00  238
 19  \w    -33.00  -8.00   0.50   25.00    --   20.00  54.00-161.22   50
;
_diffrn_measurement_device 'two-circle diffractometer'
_diffrn_measurement_device_type 'XtaLAB Mini II'
_diffrn_measurement_method '\w scans'
_diffrn_orient_matrix_type 'CrysAlisPro convention (1999,Acta A55,543-557)'
_diffrn_orient_matrix_UB_11 0.0081807000
_diffrn_orient_matrix_UB_12 0.0639001000
_diffrn_orient_matrix_UB_13 -0.0020312000
_diffrn_orient_matrix_UB_21 0.0285836000
_diffrn_orient_matrix_UB_22 -0.0019603000
_diffrn_orient_matrix_UB_23 -0.0337513000
_diffrn_orient_matrix_UB_31 -0.0748261000
_diffrn_orient_matrix_UB_32 0.0112349000
_diffrn_orient_matrix_UB_33 -0.0068967000
_diffrn_radiation_monochromator graphite
_diffrn_radiation_probe x-ray
_diffrn_radiation_type 'Mo K\a'
_diffrn_radiation_wavelength 0.71073
_diffrn_reflns_av_R_equivalents 0.0279
_diffrn_reflns_av_unetI/netI 0.0295
_diffrn_reflns_Laue_measured_fraction_full 0.993
_diffrn_reflns_Laue_measured_fraction_max 0.945
_diffrn_reflns_limit_h_max 12
_diffrn_reflns_limit_h_min -12
_diffrn_reflns_limit_k_max 15
_diffrn_reflns_limit_k_min -15
_diffrn_reflns_limit_l_max 29
_diffrn_reflns_limit_l_min -29
_diffrn_reflns_number 38624
_diffrn_reflns_point_group_measured_fraction_full 0.993
_diffrn_reflns_point_group_measured_fraction_max 0.945
_diffrn_reflns_theta_full 25.242
_diffrn_reflns_theta_max 30.530
_diffrn_reflns_theta_min 1.982
_diffrn_source 'fine-focus sealed X-ray tube'
_diffrn_source_type 'Rigaku (Mo) X-ray Source'
_exptl_absorpt_coefficient_mu 0.756
_exptl_absorpt_correction_T_max 1.00000
_exptl_absorpt_correction_T_min 0.81155
_exptl_absorpt_correction_type multi-scan
_exptl_absorpt_process_details
;
CrysAlisPro 1.171.40.53 (Rigaku Oxford Diffraction, 2019)
Empirical absorption correction using spherical harmonics,
 implemented in SCALE3 ABSPACK scaling algorithm.
;
_exptl_crystal_colour 'dark brown'
_exptl_crystal_colour_modifier dark
_exptl_crystal_colour_primary brown
_exptl_crystal_density_diffrn 1.579
_exptl_crystal_description plate
_exptl_crystal_F_000 974
_exptl_crystal_size_max 0.4
_exptl_crystal_size_mid 0.2
_exptl_crystal_size_min 0.1
_refine_diff_density_max 1.848
_refine_diff_density_min -1.502
_refine_diff_density_rms 0.067
_refine_ls_extinction_method none
_refine_ls_goodness_of_fit_ref 1.032
_refine_ls_hydrogen_treatment mixed
_refine_ls_matrix_type full
_refine_ls_number_parameters 568
_refine_ls_number_reflns 11660
_refine_ls_number_restraints 0
_refine_ls_restrained_S_all 1.032
_refine_ls_R_factor_all 0.0715
_refine_ls_R_factor_gt 0.0516
_refine_ls_shift/su_max 0.002
_refine_ls_shift/su_mean 0.000
_refine_ls_structure_factor_coef Fsqd
_refine_ls_weighting_details 'w=1/[\s^2^(Fo^2^)+(0.0614P)^2^+1.5965P] where P=(Fo^2^+2Fc^2^)/3'
_refine_ls_weighting_scheme calc
_refine_ls_wR_factor_gt 0.1255
_refine_ls_wR_factor_ref 0.1346
_reflns_Friedel_coverage 0.000
_reflns_number_gt 9014
_reflns_number_total 11660
_reflns_threshold_expression 'I > 2\s(I)'
_cod_data_source_file d4ce01214c2.cif
_cod_data_source_block exp_698
_cod_database_code 7249806
_shelx_shelxl_version_number 2019/3
_chemical_oxdiff_formula C30H30N10O10Co1Cl2
_shelx_space_group_comment
;
The symmetry employed for this shelxl refinement is uniquely defined
by the following loop, which should always be used as a source of
symmetry information in preference to the above space-group names.
They are only intended as comments.
;
_olex2_refinement_description
;
1. Fixed Uiso
 At 1.2 times of:
  All C(H) groups
 At 1.5 times of:
  All O(H) groups, All O(H,H) groups
2.a Free rotating group:
 O9(H9A,H9B)
2.b Aromatic/amide H refined with riding coordinates:
 C19(H19), C22(H22), C16(H16), C12(H12), C24(H24), C7(H7), C15(H15), C23(H23),
 C18(H18), C17(H17), C30(H30), C8(H8), C27(H27), C4(H4), C1(H1), C13(H13),
 C28(H28), C29(H29), C14(H14), C2(H2), C3(H3)
2.c Idealised tetrahedral OH refined as rotating group:
 O1(H1A), O3(H3A)
;
_olex2_submission_special_instructions 'No special instructions were received'
_oxdiff_exptl_absorpt_empirical_details
;
Empirical correction (ABSPACK) includes:
- Absorption correction using spherical harmonics
- Frame scaling
;
_oxdiff_exptl_absorpt_empirical_full_max 1.367
_oxdiff_exptl_absorpt_empirical_full_min 0.873

loop_
_space_group_symop_operation_xyz
'x, y, z'
'-x, -y, -z'

loop_
_atom_site_label
_atom_site_type_symbol
_atom_site_fract_x
_atom_site_fract_y
_atom_site_fract_z
_atom_site_U_iso_or_equiv
_atom_site_adp_type
_atom_site_occupancy
_atom_site_site_symmetry_order
_atom_site_calc_flag
_atom_site_refinement_flags_posn
_atom_site_refinement_flags_adp
_atom_site_refinement_flags_occupancy
_atom_site_disorder_assembly
_atom_site_disorder_group
Co1 Co 0.76866(3) 0.20675(2) 0.74751(2) 0.02614(8) Uani 1 1 d . . . . .
Cl3 Cl 0.05207(8) -0.17715(7) 1.02796(3) 0.05377(18) Uani 1 1 d . . . . .
Cl1 Cl 0.84357(9) 0.35549(6) 0.40719(4) 0.0576(2) Uani 1 1 d . . . . .
Cl2 Cl 0.62465(10) -0.27111(10) 0.80988(5) 0.0799(3) Uani 1 1 d . . . . .
Cl4 Cl 0.37422(16) 0.87700(10) 0.63839(4) 0.0943(4) Uani 1 1 d . . . . .
O5 O 0.0957(2) -0.36473(16) 0.92808(9) 0.0436(4) Uani 1 1 d . . . . .
N5 N 0.80325(19) 0.12810(15) 0.66801(8) 0.0266(3) Uani 1 1 d . . . . .
N2 N 0.72575(19) 0.29205(16) 0.82580(8) 0.0268(3) Uani 1 1 d . . . . .
O1 O 0.7532(2) 0.60420(17) 0.45145(10) 0.0543(5) Uani 1 1 d . . . . .
H1A H 0.723835 0.665285 0.471586 0.082 Uiso 1 1 calc R U . . .
N4 N 0.8607(2) 0.03762(17) 0.77784(9) 0.0309(4) Uani 1 1 d . . . . .
N1 N 0.9745(2) 0.28625(17) 0.74353(9) 0.0308(4) Uani 1 1 d . . . . .
N6 N 0.6895(2) 0.34619(17) 0.68730(9) 0.0327(4) Uani 1 1 d . . . . .
N3 N 0.5488(2) 0.15489(17) 0.78421(9) 0.0337(4) Uani 1 1 d . . . . .
O6 O 0.3515(2) -0.0684(2) 1.00813(10) 0.0599(6) Uani 1 1 d . . . . .
O2 O 1.1010(3) 0.27026(18) 0.47639(13) 0.0688(7) Uani 1 1 d . . . . .
O3 O 0.5899(3) -0.1033(2) 0.91591(12) 0.0707(7) Uani 1 1 d . . . . .
H3A H 0.571561 -0.058343 0.946296 0.106 Uiso 1 1 calc R U . . .
O4 O 0.3401(3) -0.3985(2) 0.83540(13) 0.0782(8) Uani 1 1 d . . . . .
O7 O 0.5556(3) 0.75738(17) 0.52499(13) 0.0694(7) Uani 1 1 d . . . . .
C37 C 0.2040(3) -0.3000(2) 0.92724(11) 0.0345(5) Uani 1 1 d . . . . .
C21 C 0.8677(2) 0.01212(19) 0.66577(11) 0.0304(4) Uani 1 1 d . . . . .
C11 C 0.9728(2) 0.35935(19) 0.79315(10) 0.0292(4) Uani 1 1 d . . . . .
C10 C 0.8283(2) 0.36582(19) 0.83901(10) 0.0293(4) Uani 1 1 d . . . . .
C20 C 0.9062(2) -0.03805(19) 0.72869(11) 0.0310(4) Uani 1 1 d . . . . .
C25 C 0.7581(2) 0.1872(2) 0.61480(10) 0.0304(4) Uani 1 1 d . . . . .
C6 C 0.5876(2) 0.2881(2) 0.86327(10) 0.0308(4) Uani 1 1 d . . . . .
C5 C 0.4888(2) 0.2043(2) 0.84141(11) 0.0316(4) Uani 1 1 d . . . . .
C40 C 0.5271(3) 0.8716(2) 0.51677(13) 0.0413(6) Uani 1 1 d . . . . .
C26 C 0.6882(3) 0.3112(2) 0.62662(11) 0.0313(4) Uani 1 1 d . . . . .
C19 C 0.9785(3) -0.1526(2) 0.73875(13) 0.0416(5) Uani 1 1 d . . . . .
H19 H 1.010581 -0.202541 0.704310 0.050 Uiso 1 1 calc R U . . .
O8 O 0.3378(3) 1.1397(2) 0.58996(14) 0.0919(9) Uani 1 1 d . . . . .
C22 C 0.8868(3) -0.0493(2) 0.60883(12) 0.0408(5) Uani 1 1 d . . . . .
H22 H 0.929885 -0.129198 0.607475 0.049 Uiso 1 1 calc R U . . .
C38 C 0.2091(3) -0.2085(2) 0.96934(11) 0.0371(5) Uani 1 1 d . . . . .
C31 C 0.8712(3) 0.5524(2) 0.47165(12) 0.0399(5) Uani 1 1 d . . . . .
C16 C 0.8822(3) -0.0027(2) 0.83779(12) 0.0399(5) Uani 1 1 d . . . . .
H16 H 0.849083 0.047973 0.871839 0.048 Uiso 1 1 calc R U . . .
C12 C 1.0971(3) 0.4213(2) 0.79920(12) 0.0402(5) Uani 1 1 d . . . . .
H12 H 1.093817 0.470459 0.833767 0.048 Uiso 1 1 calc R U . . .
C32 C 0.9315(3) 0.4372(2) 0.45633(12) 0.0402(5) Uani 1 1 d . . . . .
C24 C 0.7783(3) 0.1303(2) 0.55664(11) 0.0392(5) Uani 1 1 d . . . . .
H24 H 0.750422 0.171880 0.519598 0.047 Uiso 1 1 calc R U . . .
C33 C 1.0530(3) 0.3764(2) 0.48433(13) 0.0423(6) Uani 1 1 d . . . . .
C9 C 0.7933(3) 0.4395(2) 0.89132(12) 0.0410(5) Uani 1 1 d . . . . .
C7 C 0.5470(3) 0.3601(2) 0.91608(12) 0.0418(6) Uani 1 1 d . . . . .
H7 H 0.451594 0.357455 0.941797 0.050 Uiso 1 1 calc R U . . .
C15 C 1.1009(3) 0.2750(2) 0.69928(12) 0.0407(5) Uani 1 1 d . . . . .
H15 H 1.102696 0.225047 0.665166 0.049 Uiso 1 1 calc R U . . .
C36 C 0.3437(3) -0.3224(2) 0.87402(13) 0.0425(6) Uani 1 1 d . . . . .
C42 C 0.4109(3) 1.0715(2) 0.54974(14) 0.0454(6) Uani 1 1 d . . . . .
C39 C 0.3379(3) -0.1440(2) 0.96888(12) 0.0408(5) Uani 1 1 d . . . . .
C23 C 0.8406(3) 0.0106(2) 0.55445(12) 0.0434(6) Uani 1 1 d . . . . .
H23 H 0.851308 -0.029462 0.516144 0.052 Uiso 1 1 calc R U . . .
C41 C 0.4417(3) 0.9447(2) 0.56242(12) 0.0439(6) Uani 1 1 d . . . . .
C18 C 1.0022(3) -0.1914(3) 0.80113(14) 0.0489(6) Uani 1 1 d . . . . .
H18 H 1.051921 -0.267377 0.809004 0.059 Uiso 1 1 calc R U . . .
C35 C 0.4725(3) -0.2508(3) 0.87184(13) 0.0470(6) Uani 1 1 d . . . . .
C17 C 0.9514(3) -0.1163(3) 0.85110(13) 0.0479(6) Uani 1 1 d . . . . .
H17 H 0.963617 -0.141787 0.893445 0.058 Uiso 1 1 calc R U . . .
C30 C 0.6319(3) 0.4589(2) 0.70210(14) 0.0437(6) Uani 1 1 d . . . . .
H30 H 0.633519 0.483880 0.743455 0.052 Uiso 1 1 calc R U . . .
C8 C 0.6517(3) 0.4359(3) 0.92964(13) 0.0471(6) Uani 1 1 d . . . . .
H8 H 0.626491 0.484911 0.964834 0.057 Uiso 1 1 calc R U . . .
C27 C 0.6235(3) 0.3861(2) 0.58102(13) 0.0452(6) Uani 1 1 d . . . . .
H27 H 0.620832 0.359471 0.540109 0.054 Uiso 1 1 calc R U . . .
C4 C 0.3484(3) 0.1758(3) 0.87549(13) 0.0473(6) Uani 1 1 d . . . . .
H4 H 0.309121 0.210401 0.914668 0.057 Uiso 1 1 calc R U . . .
C1 C 0.4678(3) 0.0777(2) 0.76023(13) 0.0455(6) Uani 1 1 d . . . . .
H1 H 0.507965 0.044499 0.720762 0.055 Uiso 1 1 calc R U . . .
C34 C 0.4730(3) -0.1687(2) 0.91630(13) 0.0447(6) Uani 1 1 d . . . . .
C13 C 1.2268(3) 0.4086(3) 0.75265(14) 0.0502(7) Uani 1 1 d . . . . .
H13 H 1.311630 0.449745 0.755524 0.060 Uiso 1 1 calc R U . . .
C28 C 0.5629(4) 0.5019(3) 0.59773(16) 0.0546(7) Uani 1 1 d . . . . .
H28 H 0.517779 0.553797 0.568175 0.066 Uiso 1 1 calc R U . . .
C29 C 0.5700(3) 0.5393(2) 0.65795(16) 0.0537(7) Uani 1 1 d . . . . .
H29 H 0.533546 0.617957 0.669096 0.064 Uiso 1 1 calc R U . . .
C14 C 1.2292(3) 0.3348(3) 0.70221(14) 0.0500(7) Uani 1 1 d . . . . .
H14 H 1.315449 0.325237 0.670664 0.060 Uiso 1 1 calc R U . . .
C2 C 0.3266(3) 0.0453(3) 0.79185(16) 0.0565(8) Uani 1 1 d . . . . .
H2 H 0.273032 -0.008749 0.774041 0.068 Uiso 1 1 calc R U . . .
C3 C 0.2673(3) 0.0946(3) 0.85000(16) 0.0589(8) Uani 1 1 d . . . . .
H3 H 0.172980 0.073582 0.872258 0.071 Uiso 1 1 calc R U . . .
H9 H 0.865(3) 0.492(3) 0.9015(14) 0.044(7) Uiso 1 1 d . . . . .
O9 O 0.1895(2) 0.3932(2) 0.98108(13) 0.0639(6) Uani 1 1 d G . . . .
H9A H 0.147297 0.453094 0.961055 0.096 Uiso 1 1 d G U . . .
H9B H 0.117040 0.363029 1.007598 0.096 Uiso 1 1 d G U . . .

loop_
_atom_site_aniso_label
_atom_site_aniso_U_11
_atom_site_aniso_U_22
_atom_site_aniso_U_33
_atom_site_aniso_U_23
_atom_site_aniso_U_13
_atom_site_aniso_U_12
Co1 0.02673(14) 0.02403(13) 0.02787(14) -0.00741(10) -0.00308(10) -0.00091(10)
Cl3 0.0470(4) 0.0681(4) 0.0473(4) -0.0234(3) 0.0044(3) -0.0185(3)
Cl1 0.0666(5) 0.0469(4) 0.0663(4) -0.0326(3) -0.0250(4) 0.0100(3)
Cl2 0.0611(5) 0.0951(7) 0.0816(6) -0.0513(5) 0.0255(4) -0.0322(5)
Cl4 0.1556(11) 0.0839(7) 0.0447(4) -0.0071(4) 0.0030(5) -0.0548(7)
O5 0.0420(10) 0.0419(9) 0.0504(10) -0.0094(8) -0.0087(8) -0.0161(7)
N5 0.0278(9) 0.0255(8) 0.0269(8) -0.0062(6) -0.0042(6) -0.0013(6)
N2 0.0255(8) 0.0283(8) 0.0267(8) -0.0072(7) -0.0029(6) -0.0015(6)
O1 0.0651(13) 0.0390(10) 0.0633(13) -0.0235(9) -0.0251(10) 0.0192(9)
N4 0.0313(9) 0.0311(9) 0.0315(9) -0.0098(7) -0.0043(7) -0.0040(7)
N1 0.0311(9) 0.0320(9) 0.0301(9) -0.0112(7) -0.0036(7) -0.0013(7)
N6 0.0330(10) 0.0307(9) 0.0343(9) -0.0066(7) -0.0045(7) -0.0006(7)
N3 0.0365(10) 0.0323(9) 0.0327(9) -0.0107(7) -0.0038(7) -0.0020(7)
O6 0.0591(12) 0.0690(13) 0.0561(12) -0.0341(10) 0.0032(10) -0.0310(10)
O2 0.0782(15) 0.0346(10) 0.1030(18) -0.0375(11) -0.0397(14) 0.0217(10)
O3 0.0552(13) 0.0845(16) 0.0758(15) -0.0474(13) 0.0154(11) -0.0407(12)
O4 0.0626(14) 0.0897(17) 0.0880(17) -0.0621(14) 0.0080(12) -0.0300(12)
O7 0.0948(18) 0.0279(9) 0.0877(17) 0.0001(10) -0.0274(14) 0.0055(10)
C37 0.0381(12) 0.0337(11) 0.0347(11) -0.0031(9) -0.0116(9) -0.0080(9)
C21 0.0323(11) 0.0269(10) 0.0322(10) -0.0094(8) -0.0032(8) -0.0001(8)
C11 0.0300(10) 0.0304(10) 0.0279(10) -0.0089(8) -0.0033(8) -0.0032(8)
C10 0.0292(10) 0.0318(10) 0.0276(10) -0.0096(8) -0.0034(8) -0.0026(8)
C20 0.0307(11) 0.0278(10) 0.0345(11) -0.0072(8) -0.0040(8) -0.0001(8)
C25 0.0313(11) 0.0314(10) 0.0291(10) -0.0048(8) -0.0050(8) -0.0037(8)
C6 0.0275(10) 0.0366(11) 0.0281(10) -0.0092(8) -0.0016(8) -0.0014(8)
C5 0.0281(10) 0.0334(11) 0.0328(11) -0.0085(8) -0.0010(8) -0.0016(8)
C40 0.0452(14) 0.0272(11) 0.0551(15) -0.0103(10) -0.0194(11) 0.0058(9)
C26 0.0313(11) 0.0302(10) 0.0326(10) -0.0004(8) -0.0059(8) -0.0025(8)
C19 0.0444(14) 0.0325(11) 0.0475(14) -0.0080(10) -0.0083(11) 0.0051(10)
O8 0.109(2) 0.0647(15) 0.0902(19) -0.0485(14) 0.0346(16) -0.0012(14)
C22 0.0478(14) 0.0348(12) 0.0409(13) -0.0192(10) -0.0064(10) 0.0049(10)
C38 0.0393(12) 0.0432(13) 0.0308(11) -0.0097(9) -0.0037(9) -0.0122(10)
C31 0.0470(14) 0.0314(11) 0.0405(12) -0.0139(9) -0.0036(10) 0.0042(10)
C16 0.0375(13) 0.0513(14) 0.0332(11) -0.0082(10) -0.0071(9) -0.0082(10)
C12 0.0367(12) 0.0455(13) 0.0407(12) -0.0188(10) -0.0021(10) -0.0115(10)
C32 0.0481(14) 0.0307(11) 0.0437(13) -0.0185(10) -0.0086(11) 0.0034(10)
C24 0.0426(13) 0.0487(14) 0.0283(11) -0.0077(10) -0.0092(9) -0.0031(10)
C33 0.0477(14) 0.0294(11) 0.0504(14) -0.0182(10) -0.0066(11) 0.0042(10)
C9 0.0385(13) 0.0465(13) 0.0403(13) -0.0222(11) -0.0024(10) -0.0079(10)
C7 0.0340(12) 0.0533(14) 0.0369(12) -0.0198(11) 0.0055(9) -0.0044(10)
C15 0.0384(13) 0.0474(14) 0.0359(12) -0.0170(10) 0.0016(9) -0.0031(10)
C36 0.0438(14) 0.0418(13) 0.0449(13) -0.0168(11) -0.0058(11) -0.0110(10)
C42 0.0445(14) 0.0382(13) 0.0534(15) -0.0226(11) -0.0015(11) 0.0010(10)
C39 0.0454(14) 0.0432(13) 0.0367(12) -0.0113(10) -0.0051(10) -0.0158(10)
C23 0.0468(14) 0.0522(15) 0.0337(12) -0.0217(11) -0.0065(10) -0.0011(11)
C41 0.0557(16) 0.0430(13) 0.0354(12) -0.0078(10) -0.0084(11) -0.0106(11)
C18 0.0487(15) 0.0401(13) 0.0585(17) 0.0055(12) -0.0177(13) 0.0038(11)
C35 0.0427(14) 0.0523(15) 0.0472(14) -0.0198(12) 0.0027(11) -0.0170(11)
C17 0.0472(15) 0.0571(16) 0.0417(14) 0.0071(12) -0.0161(11) -0.0074(12)
C30 0.0480(15) 0.0314(12) 0.0515(15) -0.0113(10) -0.0063(11) 0.0023(10)
C8 0.0431(14) 0.0587(16) 0.0404(13) -0.0317(12) 0.0038(10) -0.0053(12)
C27 0.0505(15) 0.0455(14) 0.0391(13) 0.0057(11) -0.0117(11) 0.0011(11)
C4 0.0365(13) 0.0571(16) 0.0472(14) -0.0206(12) 0.0082(11) -0.0130(11)
C1 0.0453(14) 0.0492(14) 0.0446(14) -0.0201(11) -0.0048(11) -0.0083(11)
C34 0.0427(14) 0.0475(14) 0.0463(14) -0.0158(11) -0.0014(11) -0.0186(11)
C13 0.0350(13) 0.0618(17) 0.0551(16) -0.0181(13) 0.0026(11) -0.0187(12)
C28 0.0564(17) 0.0431(15) 0.0611(18) 0.0143(13) -0.0130(14) 0.0065(12)
C29 0.0545(17) 0.0294(12) 0.074(2) -0.0010(12) -0.0071(14) 0.0064(11)
C14 0.0360(13) 0.0646(18) 0.0468(14) -0.0171(13) 0.0090(11) -0.0096(12)
C2 0.0461(16) 0.0615(18) 0.0661(19) -0.0277(15) -0.0038(13) -0.0189(13)
C3 0.0383(14) 0.070(2) 0.0688(19) -0.0249(16) 0.0074(13) -0.0215(13)
O9 0.0489(12) 0.0586(13) 0.0817(17) -0.0195(11) 0.0062(11) -0.0117(10)

loop_
_atom_type_symbol
_atom_type_description
_atom_type_scat_dispersion_real
_atom_type_scat_dispersion_imag
_atom_type_scat_source
C C 0.0033 0.0016 'International Tables Vol C Tables 4.2.6.8 and 6.1.1.4'
H H 0.0000 0.0000 'International Tables Vol C Tables 4.2.6.8 and 6.1.1.4'
Cl Cl 0.1484 0.1585 'International Tables Vol C Tables 4.2.6.8 and 6.1.1.4'
Co Co 0.3494 0.9721 'International Tables Vol C Tables 4.2.6.8 and 6.1.1.4'
N N 0.0061 0.0033 'International Tables Vol C Tables 4.2.6.8 and 6.1.1.4'
O O 0.0106 0.0060 'International Tables Vol C Tables 4.2.6.8 and 6.1.1.4'

loop_
_geom_angle_atom_site_label_1
_geom_angle_atom_site_label_2
_geom_angle_atom_site_label_3
_geom_angle
_geom_angle_site_symmetry_1
_geom_angle_site_symmetry_3
_geom_angle_publ_flag
N5 Co1 N2 176.88(7) . . ?
N5 Co1 N4 79.87(7) . . ?
N5 Co1 N1 101.53(7) . . ?
N5 Co1 N6 80.25(7) . . ?
N5 Co1 N3 99.23(7) . . ?
N2 Co1 N4 103.02(7) . . ?
N2 Co1 N1 79.66(7) . . ?
N2 Co1 N6 96.86(7) . . ?
N2 Co1 N3 79.66(7) . . ?
N4 Co1 N1 91.78(7) . . ?
N4 Co1 N3 90.76(7) . . ?
N1 Co1 N3 159.21(7) . . ?
N6 Co1 N4 160.11(7) . . ?
N6 Co1 N1 92.23(7) . . ?
N6 Co1 N3 92.36(8) . . ?
C21 N5 Co1 119.84(14) . . ?
C25 N5 Co1 119.32(14) . . ?
C25 N5 C21 120.79(18) . . ?
C10 N2 Co1 119.34(14) . . ?
C6 N2 Co1 119.50(14) . . ?
C6 N2 C10 120.77(17) . . ?
C31 O1 H1A 109.5 . . ?
C20 N4 Co1 113.35(14) . . ?
C16 N4 Co1 128.36(16) . . ?
C16 N4 C20 118.3(2) . . ?
C11 N1 Co1 112.90(14) . . ?
C15 N1 Co1 128.78(15) . . ?
C15 N1 C11 118.32(19) . . ?
C26 N6 Co1 112.78(14) . . ?
C30 N6 Co1 128.62(17) . . ?
C30 N6 C26 118.4(2) . . ?
C5 N3 Co1 112.90(14) . . ?
C1 N3 Co1 128.59(17) . . ?
C1 N3 C5 118.4(2) . . ?
C34 O3 H3A 109.5 . . ?
O5 C37 C38 125.9(2) . . ?
O5 C37 C36 116.7(2) . . ?
C38 C37 C36 117.3(2) . . ?
N5 C21 C20 113.00(18) . . ?
N5 C21 C22 120.7(2) . . ?
C22 C21 C20 126.3(2) . . ?
N1 C11 C10 114.03(18) . . ?
N1 C11 C12 122.1(2) . . ?
C12 C11 C10 123.90(19) . . ?
N2 C10 C11 113.71(17) . . ?
N2 C10 C9 120.6(2) . . ?
C9 C10 C11 125.7(2) . . ?
N4 C20 C21 113.72(18) . . ?
N4 C20 C19 121.8(2) . . ?
C19 C20 C21 124.4(2) . . ?
N5 C25 C26 113.22(18) . . ?
N5 C25 C24 120.3(2) . . ?
C24 C25 C26 126.4(2) . . ?
N2 C6 C5 113.76(18) . . ?
N2 C6 C7 120.8(2) . . ?
C7 C6 C5 125.4(2) . . ?
N3 C5 C6 113.87(19) . . ?
N3 C5 C4 121.9(2) . . ?
C4 C5 C6 124.2(2) . . ?
O7 C40 C42 115.7(2) . 2_676 ?
O7 C40 C41 125.1(3) . . ?
C41 C40 C42 119.1(2) . 2_676 ?
N6 C26 C25 114.07(19) . . ?
N6 C26 C27 122.0(2) . . ?
C27 C26 C25 123.9(2) . . ?
C20 C19 H19 120.6 . . ?
C20 C19 C18 118.8(2) . . ?
C18 C19 H19 120.6 . . ?
C21 C22 H22 120.6 . . ?
C23 C22 C21 118.7(2) . . ?
C23 C22 H22 120.6 . . ?
C37 C38 Cl3 118.71(18) . . ?
C37 C38 C39 123.5(2) . . ?
C39 C38 Cl3 117.77(18) . . ?
O1 C31 C32 123.6(2) . . ?
O1 C31 C33 117.5(2) . 2_766 ?
C32 C31 C33 118.9(2) . 2_766 ?
N4 C16 H16 118.7 . . ?
N4 C16 C17 122.6(2) . . ?
C17 C16 H16 118.7 . . ?
C11 C12 H12 120.7 . . ?
C11 C12 C13 118.6(2) . . ?
C13 C12 H12 120.7 . . ?
C31 C32 Cl1 118.8(2) . . ?
C31 C32 C33 122.8(2) . . ?
C33 C32 Cl1 117.99(17) . . ?
C25 C24 H24 120.4 . . ?
C25 C24 C23 119.1(2) . . ?
C23 C24 H24 120.4 . . ?
O2 C33 C31 117.2(2) . 2_766 ?
O2 C33 C32 124.8(2) . . ?
C32 C33 C31 118.01(19) . 2_766 ?
C10 C9 H9 121.8(18) . . ?
C8 C9 C10 118.7(2) . . ?
C8 C9 H9 119.5(17) . . ?
C6 C7 H7 120.7 . . ?
C8 C7 C6 118.5(2) . . ?
C8 C7 H7 120.7 . . ?
N1 C15 H15 118.7 . . ?
N1 C15 C14 122.6(2) . . ?
C14 C15 H15 118.7 . . ?
O4 C36 C37 118.6(2) . . ?
O4 C36 C35 122.8(3) . . ?
C35 C36 C37 118.6(2) . . ?
O8 C42 C40 117.6(3) . 2_676 ?
O8 C42 C41 123.9(3) . . ?
C41 C42 C40 118.4(2) . 2_676 ?
O6 C39 C38 125.8(2) . . ?
O6 C39 C34 116.6(2) . . ?
C38 C39 C34 117.6(2) . . ?
C22 C23 C24 120.3(2) . . ?
C22 C23 H23 119.9 . . ?
C24 C23 H23 119.9 . . ?
C40 C41 Cl4 118.0(2) . . ?
C40 C41 C42 122.4(2) . . ?
C42 C41 Cl4 119.6(2) . . ?
C19 C18 H18 120.4 . . ?
C17 C18 C19 119.2(2) . . ?
C17 C18 H18 120.4 . . ?
C36 C35 Cl2 118.32(19) . . ?
C34 C35 Cl2 120.7(2) . . ?
C34 C35 C36 121.0(2) . . ?
C16 C17 H17 120.4 . . ?
C18 C17 C16 119.2(2) . . ?
C18 C17 H17 120.4 . . ?
N6 C30 H30 118.9 . . ?
N6 C30 C29 122.2(3) . . ?
C29 C30 H30 118.9 . . ?
C9 C8 C7 120.5(2) . . ?
C9 C8 H8 119.7 . . ?
C7 C8 H8 119.7 . . ?
C26 C27 H27 120.8 . . ?
C26 C27 C28 118.5(3) . . ?
C28 C27 H27 120.8 . . ?
C5 C4 H4 120.7 . . ?
C5 C4 C3 118.6(2) . . ?
C3 C4 H4 120.7 . . ?
N3 C1 H1 118.7 . . ?
N3 C1 C2 122.6(2) . . ?
C2 C1 H1 118.7 . . ?
O3 C34 C39 116.0(2) . . ?
O3 C34 C35 122.2(2) . . ?
C35 C34 C39 121.8(2) . . ?
C12 C13 H13 120.2 . . ?
C14 C13 C12 119.6(2) . . ?
C14 C13 H13 120.2 . . ?
C27 C28 H28 120.2 . . ?
C29 C28 C27 119.6(3) . . ?
C29 C28 H28 120.2 . . ?
C30 C29 H29 120.4 . . ?
C28 C29 C30 119.2(2) . . ?
C28 C29 H29 120.4 . . ?
C15 C14 H14 120.6 . . ?
C13 C14 C15 118.7(2) . . ?
C13 C14 H14 120.6 . . ?
C1 C2 H2 120.7 . . ?
C3 C2 C1 118.6(2) . . ?
C3 C2 H2 120.7 . . ?
C4 C3 H3 120.1 . . ?
C2 C3 C4 119.8(3) . . ?
C2 C3 H3 120.1 . . ?
H9A O9 H9B 104.5 . . ?

loop_
_geom_bond_atom_site_label_1
_geom_bond_atom_site_label_2
_geom_bond_distance
_geom_bond_site_symmetry_2
_geom_bond_publ_flag
Co1 N5 1.8979(17) . ?
Co1 N2 1.9137(17) . ?
Co1 N4 2.0692(19) . ?
Co1 N1 2.0932(19) . ?
Co1 N6 2.0663(19) . ?
Co1 N3 2.097(2) . ?
Cl3 C38 1.729(2) . ?
Cl1 C32 1.739(2) . ?
Cl2 C35 1.724(3) . ?
Cl4 C41 1.734(3) . ?
O5 C37 1.248(3) . ?
N5 C21 1.355(3) . ?
N5 C25 1.351(3) . ?
N2 C10 1.351(3) . ?
N2 C6 1.349(3) . ?
O1 H1A 0.8200 . ?
O1 C31 1.280(3) . ?
N4 C20 1.358(3) . ?
N4 C16 1.338(3) . ?
N1 C11 1.357(3) . ?
N1 C15 1.337(3) . ?
N6 C26 1.356(3) . ?
N6 C30 1.339(3) . ?
N3 C5 1.357(3) . ?
N3 C1 1.339(3) . ?
O6 C39 1.238(3) . ?
O2 C33 1.222(3) . ?
O3 H3A 0.8200 . ?
O3 C34 1.318(3) . ?
O4 C36 1.212(3) . ?
O7 C40 1.264(3) . ?
C37 C38 1.394(3) . ?
C37 C36 1.542(3) . ?
C21 C20 1.473(3) . ?
C21 C22 1.391(3) . ?
C11 C10 1.473(3) . ?
C11 C12 1.382(3) . ?
C10 C9 1.387(3) . ?
C20 C19 1.385(3) . ?
C25 C26 1.471(3) . ?
C25 C24 1.387(3) . ?
C6 C5 1.477(3) . ?
C6 C7 1.387(3) . ?
C5 C4 1.383(3) . ?
C40 C42 1.514(4) 2_676 ?
C40 C41 1.380(4) . ?
C26 C27 1.384(3) . ?
C19 H19 0.9300 . ?
C19 C18 1.387(4) . ?
O8 C42 1.234(3) . ?
C22 H22 0.9300 . ?
C22 C23 1.378(4) . ?
C38 C39 1.404(3) . ?
C31 C32 1.372(3) . ?
C31 C33 1.529(3) 2_766 ?
C16 H16 0.9300 . ?
C16 C17 1.378(4) . ?
C12 H12 0.9300 . ?
C12 C13 1.386(3) . ?
C32 C33 1.420(4) . ?
C24 H24 0.9300 . ?
C24 C23 1.386(4) . ?
C9 C8 1.381(3) . ?
C9 H9 0.96(3) . ?
C7 H7 0.9300 . ?
C7 C8 1.383(4) . ?
C15 H15 0.9300 . ?
C15 C14 1.384(4) . ?
C36 C35 1.443(3) . ?
C42 C41 1.411(4) . ?
C39 C34 1.510(4) . ?
C23 H23 0.9300 . ?
C18 H18 0.9300 . ?
C18 C17 1.373(4) . ?
C35 C34 1.345(3) . ?
C17 H17 0.9300 . ?
C30 H30 0.9300 . ?
C30 C29 1.383(4) . ?
C8 H8 0.9300 . ?
C27 H27 0.9300 . ?
C27 C28 1.387(4) . ?
C4 H4 0.9300 . ?
C4 C3 1.387(4) . ?
C1 H1 0.9300 . ?
C1 C2 1.385(4) . ?
C13 H13 0.9300 . ?
C13 C14 1.374(4) . ?
C28 H28 0.9300 . ?
C28 C29 1.367(4) . ?
C29 H29 0.9300 . ?
C14 H14 0.9300 . ?
C2 H2 0.9300 . ?
C2 C3 1.373(4) . ?
C3 H3 0.9300 . ?
O9 H9A 0.8502 . ?
O9 H9B 0.8499 . ?

loop_
_geom_torsion_atom_site_label_1
_geom_torsion_atom_site_label_2
_geom_torsion_atom_site_label_3
_geom_torsion_atom_site_label_4
_geom_torsion
_geom_torsion_site_symmetry_1
_geom_torsion_site_symmetry_2
_geom_torsion_site_symmetry_3
_geom_torsion_site_symmetry_4
_geom_torsion_publ_flag
Co1 N5 C21 C20 -1.1(2) . . . . ?
Co1 N5 C21 C22 176.67(18) . . . . ?
Co1 N5 C25 C26 1.3(2) . . . . ?
Co1 N5 C25 C24 -178.19(17) . . . . ?
Co1 N2 C10 C11 -6.9(2) . . . . ?
Co1 N2 C10 C9 172.55(18) . . . . ?
Co1 N2 C6 C5 6.2(3) . . . . ?
Co1 N2 C6 C7 -172.45(18) . . . . ?
Co1 N4 C20 C21 -5.3(2) . . . . ?
Co1 N4 C20 C19 176.25(18) . . . . ?
Co1 N4 C16 C17 -176.97(19) . . . . ?
Co1 N1 C11 C10 0.6(2) . . . . ?
Co1 N1 C11 C12 -179.47(19) . . . . ?
Co1 N1 C15 C14 179.0(2) . . . . ?
Co1 N6 C26 C25 -6.3(2) . . . . ?
Co1 N6 C26 C27 172.57(19) . . . . ?
Co1 N6 C30 C29 -173.8(2) . . . . ?
Co1 N3 C5 C6 3.0(2) . . . . ?
Co1 N3 C5 C4 -176.2(2) . . . . ?
Co1 N3 C1 C2 175.7(2) . . . . ?
Cl3 C38 C39 O6 2.3(4) . . . . ?
Cl3 C38 C39 C34 -178.1(2) . . . . ?
Cl1 C32 C33 O2 0.1(4) . . . . ?
Cl1 C32 C33 C31 -179.11(19) . . . 2_766 ?
Cl2 C35 C34 O3 -2.1(5) . . . . ?
Cl2 C35 C34 C39 176.6(2) . . . . ?
O5 C37 C38 Cl3 -1.2(4) . . . . ?
O5 C37 C38 C39 175.6(2) . . . . ?
O5 C37 C36 O4 1.6(4) . . . . ?
O5 C37 C36 C35 -179.1(2) . . . . ?
N5 C21 C20 N4 4.3(3) . . . . ?
N5 C21 C20 C19 -177.3(2) . . . . ?
N5 C21 C22 C23 0.8(4) . . . . ?
N5 C25 C26 N6 3.5(3) . . . . ?
N5 C25 C26 C27 -175.3(2) . . . . ?
N5 C25 C24 C23 2.2(4) . . . . ?
N2 C10 C9 C8 0.0(4) . . . . ?
N2 C6 C5 N3 -5.8(3) . . . . ?
N2 C6 C5 C4 173.4(2) . . . . ?
N2 C6 C7 C8 -0.2(4) . . . . ?
O1 C31 C32 Cl1 -0.4(4) . . . . ?
O1 C31 C32 C33 -173.5(3) . . . . ?
N4 Co1 N5 C21 -1.35(16) . . . . ?
N4 Co1 N5 C25 176.27(17) . . . . ?
N4 C20 C19 C18 1.2(4) . . . . ?
N4 C16 C17 C18 0.7(4) . . . . ?
N1 Co1 N5 C21 88.41(17) . . . . ?
N1 Co1 N5 C25 -93.97(16) . . . . ?
N1 C11 C10 N2 3.8(3) . . . . ?
N1 C11 C10 C9 -175.7(2) . . . . ?
N1 C11 C12 C13 0.5(4) . . . . ?
N1 C15 C14 C13 0.1(5) . . . . ?
N6 Co1 N5 C21 178.71(17) . . . . ?
N6 Co1 N5 C25 -3.67(16) . . . . ?
N6 C26 C27 C28 2.1(4) . . . . ?
N6 C30 C29 C28 2.0(4) . . . . ?
N3 Co1 N5 C21 -90.46(17) . . . . ?
N3 Co1 N5 C25 87.16(16) . . . . ?
N3 C5 C4 C3 -0.2(4) . . . . ?
N3 C1 C2 C3 0.2(5) . . . . ?
O6 C39 C34 O3 -2.7(4) . . . . ?
O6 C39 C34 C35 178.6(3) . . . . ?
O4 C36 C35 Cl2 2.3(4) . . . . ?
O4 C36 C35 C34 -178.8(3) . . . . ?
O7 C40 C41 Cl4 2.9(4) . . . . ?
O7 C40 C41 C42 -178.5(3) . . . . ?
C37 C38 C39 O6 -174.6(3) . . . . ?
C37 C38 C39 C34 5.1(4) . . . . ?
C37 C36 C35 Cl2 -177.0(2) . . . . ?
C37 C36 C35 C34 1.9(4) . . . . ?
C21 N5 C25 C26 178.91(19) . . . . ?
C21 N5 C25 C24 -0.6(3) . . . . ?
C21 C20 C19 C18 -177.1(2) . . . . ?
C21 C22 C23 C24 0.9(4) . . . . ?
C11 N1 C15 C14 0.0(4) . . . . ?
C11 C10 C9 C8 179.4(2) . . . . ?
C11 C12 C13 C14 -0.4(4) . . . . ?
C10 N2 C6 C5 179.04(19) . . . . ?
C10 N2 C6 C7 0.4(3) . . . . ?
C10 C11 C12 C13 -179.6(2) . . . . ?
C10 C9 C8 C7 0.1(4) . . . . ?
C20 N4 C16 C17 1.5(3) . . . . ?
C20 C21 C22 C23 178.2(2) . . . . ?
C20 C19 C18 C17 1.0(4) . . . . ?
C25 N5 C21 C20 -178.69(18) . . . . ?
C25 N5 C21 C22 -0.9(3) . . . . ?
C25 C26 C27 C28 -179.2(2) . . . . ?
C25 C24 C23 C22 -2.3(4) . . . . ?
C6 N2 C10 C11 -179.74(19) . . . . ?
C6 N2 C10 C9 -0.3(3) . . . . ?
C6 C5 C4 C3 -179.3(3) . . . . ?
C6 C7 C8 C9 0.0(4) . . . . ?
C5 N3 C1 C2 -0.8(4) . . . . ?
C5 C6 C7 C8 -178.7(2) . . . . ?
C5 C4 C3 C2 -0.5(5) . . . . ?
C40 C42 C41 Cl4 179.24(19) 2_676 . . . ?
C40 C42 C41 C40 0.6(4) 2_676 . . . ?
C26 N6 C30 C29 0.8(4) . . . . ?
C26 C25 C24 C23 -177.2(2) . . . . ?
C26 C27 C28 C29 0.7(4) . . . . ?
C19 C18 C17 C16 -1.9(4) . . . . ?
O8 C42 C41 Cl4 0.2(4) . . . . ?
O8 C42 C41 C40 -178.4(3) . . . . ?
C22 C21 C20 N4 -173.3(2) . . . . ?
C22 C21 C20 C19 5.1(4) . . . . ?
C38 C37 C36 O4 -177.5(3) . . . . ?
C38 C37 C36 C35 1.8(4) . . . . ?
C38 C39 C34 O3 177.6(3) . . . . ?
C38 C39 C34 C35 -1.1(4) . . . . ?
C31 C32 C33 O2 173.3(3) . . . . ?
C31 C32 C33 C31 -6.0(4) . . . 2_766 ?
C16 N4 C20 C21 176.0(2) . . . . ?
C16 N4 C20 C19 -2.4(3) . . . . ?
C12 C11 C10 N2 -176.2(2) . . . . ?
C12 C11 C10 C9 4.4(4) . . . . ?
C12 C13 C14 C15 0.1(5) . . . . ?
C24 C25 C26 N6 -177.0(2) . . . . ?
C24 C25 C26 C27 4.2(4) . . . . ?
C33 C31 C32 Cl1 179.10(19) 2_766 . . . ?
C33 C31 C32 C33 6.0(4) 2_766 . . . ?
C7 C6 C5 N3 172.8(2) . . . . ?
C7 C6 C5 C4 -8.0(4) . . . . ?
C15 N1 C11 C10 179.8(2) . . . . ?
C15 N1 C11 C12 -0.3(3) . . . . ?
C36 C37 C38 Cl3 177.86(18) . . . . ?
C36 C37 C38 C39 -5.3(4) . . . . ?
C36 C35 C34 O3 179.1(3) . . . . ?
C36 C35 C34 C39 -2.3(5) . . . . ?
C42 C40 C41 Cl4 -179.27(19) 2_676 . . . ?
C42 C40 C41 C42 -0.6(4) 2_676 . . . ?
C30 N6 C26 C25 178.3(2) . . . . ?
C30 N6 C26 C27 -2.9(3) . . . . ?
C27 C28 C29 C30 -2.7(5) . . . . ?
C1 N3 C5 C6 -180.0(2) . . . . ?
C1 N3 C5 C4 0.8(4) . . . . ?
C1 C2 C3 C4 0.5(5) . . . . ?
